data_2010232
loop_
_publ_author_name
'Kivek\"as, R.'
'Sillanp\"a\"a, R.'
'Teixidor, F.'
'Vi\~nas, C.'
'Nu\~nez, R.'

_publ_section_title
;
 1-Diphenylphosphino-2-methyl-1,2-dicarba-<i>closo</i>-dodecaborane(12)
;
_journal_issue 12
_journal_name_full 'Acta Crystallographica Section C'
_journal_page_first 2027
_journal_page_last 2030
_journal_paper_doi 10.1107/S0108270194003306
_journal_volume 50
_journal_year 1994
_chemical_formula_sum 'C15 H23 B10 P'
_chemical_formula_weight 342.4
_space_group_IT_number 33
_symmetry_cell_setting orthorhombic
_symmetry_space_group_name_Hall 'P 2c -2n'
_symmetry_space_group_name_H-M 'P n a 21'
_atom_type_scat_source 'XTAL3.0 (Hall & Stewart, 1990)'
_cell_angle_alpha 90.
_cell_angle_beta 90.
_cell_angle_gamma 90.
_cell_formula_units_Z 4
_cell_length_a 11.057(3)
_cell_length_b 12.937(2)
_cell_length_c 13.639(4)
_cell_measurement_reflns_used 25
_cell_measurement_temperature 296
_cell_measurement_theta_max 16.6
_cell_measurement_theta_min 13.2
_cell_volume 1951.0(8)
_diffrn_measurement_device 'Rigaku AFC-5S'
_diffrn_measurement_method \w-2\q
_diffrn_radiation_type MoK\a
_diffrn_radiation_wavelength 0.71069
_diffrn_reflns_limit_h_max 14
_diffrn_reflns_limit_h_min 0
_diffrn_reflns_limit_k_max 16
_diffrn_reflns_limit_k_min 0
_diffrn_reflns_limit_l_max 17
_diffrn_reflns_limit_l_min 0
_diffrn_reflns_number 2565
_diffrn_reflns_theta_max 27.5
_diffrn_standards_decay_% 0.1
_diffrn_standards_interval_count 150
_diffrn_standards_number 3
_exptl_absorpt_coefficient_mu 0.13
_exptl_absorpt_correction_T_max 1.000
_exptl_absorpt_correction_T_min 0.948
_exptl_absorpt_correction_type empirical
_exptl_crystal_colour colourless
_exptl_crystal_density_diffrn 1.166
_exptl_crystal_description prism
_exptl_crystal_size_max 0.40
_exptl_crystal_size_mid 0.38
_exptl_crystal_size_min 0.38
_refine_diff_density_max 0.2
_refine_diff_density_min -0.2
_refine_ls_goodness_of_fit_obs 1.390
_refine_ls_hydrogen_treatment refall
_refine_ls_number_parameters 326
_refine_ls_number_reflns 1752
_refine_ls_R_factor_obs 0.048
_refine_ls_shift/esd_max 0.043
_refine_ls_structure_factor_coef F
_refine_ls_weighting_details 'w = 1/\s^2^(F)'
_refine_ls_weighting_scheme calc
_refine_ls_wR_factor_obs 0.047
_reflns_number_observed 1752
_reflns_number_total 2565
_reflns_observed_criterion |F|>3\s(F)
_cod_data_source_file ab1140.cif
_cod_data_source_block ab1140a
_cod_depositor_comments
;
The following automatic conversions were performed:

'_refine_ls_weighting_scheme' value '1/\s^2^(F)' was changed to
'calc'. New tag '_refine_ls_weighting_details' was created. The value
of the new tag was set to 'w = 1/\s^2^(F)'.

Automatic conversion script
Id: cif_fix_values 3143 2015-03-26 13:38:13Z robertas 
;
_cod_original_formula_sum 'C15 H23 B10 P1'
_cod_database_code 2010232

loop_
_symmetry_equiv_pos_as_xyz
x,y,z
-x,-y,1/2+z
1/2+x,1/2-y,z
1/2-x,1/2+y,1/2+z

loop_
_atom_site_label
_atom_site_fract_x
_atom_site_fract_y
_atom_site_fract_z
_atom_site_U_iso_or_equiv
P .16126(9) .38418(7) .30000 .0352(3)
C(1) .0879(3) .5047(3) .3498(3) .0340(10)
C(2) -.0656(4) .5029(3) .3414(4) .0420(10)
B(3) .0147(5) .5752(4) .2582(4) .043(2)
B(4) .1387(4) .6267(4) .3248(4) .038(2)
B(5) .1306(4) .5793(4) .4465(4) .0370(10)
B(6) .0023(5) .4968(4) .4542(5) .045(2)
B(7) -.1204(5) .6221(4) .3104(6) .053(2)
B(8) .0079(4) .7030(4) .3022(6) .046(2)
B(9) .0781(5) .7065(4) .4183(5) .043(2)
B(10) -.0059(5) .6251(4) .4994(5) .051(2)
B(11) -.1276(5) .5742(4) .4327(5) .050(2)
B(12) -.0807(5) .7028(4) .4112(5) .049(2)
C(13) -.1281(5) .4066(4) .3039(8) .062(2)
C(14) .1831(4) .3052(3) .4098(3) .0390(10)
C(15) .2693(5) .3197(4) .4812(4) .050(2)
C(16) .2779(6) .2515(5) .5606(5) .068(2)
C(17) .1994(6) .1695(4) .5673(4) .066(2)
C(18) .1142(5) .1537(4) .4961(4) .060(2)
C(19) .1048(4) .2209(3) .4184(4) .049(2)
C(20) .3141(4) .4238(3) .2643(3) .0390(10)
C(21) .3532(5) .3821(4) .1765(4) .052(2)
C(22) .4692(5) .3999(5) .1418(5) .065(2)
C(23) .5452(5) .4621(5) .1930(5) .062(2)
C(24) .5100(5) .5057(4) .2803(5) .058(2)
C(25) .3942(4) .4873(3) .3153(4) .046(2)
H(3) .021(3) .552(3) .186(3) .020(10)
H(4) .222(3) .635(2) .285(3) .030(10)
H(5) .212(3) .564(3) .485(3) .018(9)
H(6) .006(4) .427(4) .489(3) .060(10)
H(7) -.200(4) .619(3) .262(3) .060(10)
H(8) .013(3) .764(3) .244(3) .040(10)
H(9) .125(4) .768(3) .437(3) .040(10)
H(10) -.007(4) .640(3) .574(4) .050(10)
H(11) -.214(4) .555(3) .455(3) .040(10)
H(12) -.134(3) .764(3) .427(3) .030(10)
H(13A) -.218(5) .416(3) .285(4) .07(2)
H(13B) -.091(6) .390(6) .240(6) .12(3)
H(13C) -.120(6) .361(5) .344(5) .10(3)
H(15) .318(4) .378(3) .472(3) .050(10)
H(16) .337(4) .263(4) .606(4) .060(10)
H(17) .203(4) .119(3) .623(4) .050(10)
H(18) .061(5) .087(4) .505(4) .08(2)
H(19) .039(4) .213(4) .361(4) .060(10)
H(21) .308(5) .343(4) .145(4) .07(2)
H(22) .491(5) .374(4) .081(5) .07(2)
H(23) .621(5) .467(4) .162(4) .07(2)
H(24) .558(4) .558(3) .315(4) .060(10)
H(25) .372(4) .520(3) .379(4) .050(10)

loop_
_geom_angle_atom_site_label_1
_geom_angle_atom_site_label_2
_geom_angle_atom_site_label_3
_geom_angle
_geom_angle_publ_flag
C(1) P C(14) 102.9(2) yes
C(1) P C(20) 105.1(2) yes
C(14) P C(20) 104.6(2) yes
P C(1) C(2) 113.1(3) yes
P C(1) B(3) 112.0(3) yes
P C(1) B(4) 123.4(3) yes
P C(1) B(5) 129.0(3) yes
P C(1) B(6) 119.2(3) yes
C(1) C(2) C(13) 119.3(4) yes
B(3) C(2) C(13) 117.5(5) yes
B(6) C(2) C(13_) 117.7(5) yes
B(7) C(2) C(13) 119.8(4) yes
B(11) C(2) C(13) 120.8(4) yes
P C(14) C(15) 126.5(3) yes
P C(14) C(19) 115.0(4) yes
C(15) C(14) C(19) 118.5(4) yes
P C(20) C(21) 114.1(3) yes
P C(20) C(25) 128.2(4) yes
C(21) C(20) C(25) 117.6(4) yes

loop_
_geom_bond_atom_site_label_1
_geom_bond_atom_site_label_2
_geom_bond_site_symmetry_1
_geom_bond_site_symmetry_2
_geom_bond_distance
_geom_bond_publ_flag
P C(1) . . 1.884(4) yes
P C(14) . . 1.829(4) yes
P C(20) . . 1.832(4) yes
C(1) C(2) . . 1.702(6) yes
C(1) B(3) . . 1.745(7) yes
C(1) B(4) . . 1.709(6) yes
C(1) B(5) . . 1.700(7) yes
C(1) B(6) . . 1.714(8) yes
C(2) B(3) . . 1.718(7) yes
C(2) B(6) . . 1.715(8) yes
C(2) B(7) . . 1.711(7) yes
C(2) B(11) . . 1.696(8) yes
C(2) C(13) . . 1.513(8) yes
B(3) B(4) . . 1.775(7) yes
B(3) B(7) . . 1.762(8) yes
B(3) B(8) . . 1.760(7) yes
B(4) B(5) . . 1.771(7) yes
B(4) B(8) . . 1.779(7) yes
B(4) B(9) . . 1.772(8) yes
B(5) B(6) . . 1.778(8) yes
B(5) B(9) . . 1.787(7) yes
B(5) B(10) . . 1.775(8) yes
B(6) B(10) . . 1.772(8) yes
B(6) B(11) . . 1.775(8) yes
B(7) B(8) . . 1.766(7) yes
B(7) B(11) . . 1.780(10) yes
B(7) B(12) . . 1.780(10) yes
B(8) B(9) . . 1.760(10) yes
B(8) B(12) . . 1.780(10) yes
B(9) B(10) . . 1.788(8) yes
B(9) B(12) . . 1.759(7) yes
B(10) B(11) . . 1.752(8) yes
B(10) B(12) . . 1.772(9) yes
B(11) B(12) . . 1.767(7) yes

loop_
_geom_torsion_atom_site_label_1
_geom_torsion_atom_site_label_2
_geom_torsion_atom_site_label_3
_geom_torsion_atom_site_label_4
_geom_torsion
_geom_torsion_publ_flag
P C(1) C(2) C(13) -4.4(7) yes
C(14) P C(1) C(2) 95.8(3) yes
C(14) P C(1) B(5) -49.1(4) yes
C(14) P C(1) B(6) 28.1(4) yes
C(20) P C(1) C(2) -154.9(3) yes
C(20) P C(1) B(4) -19.7(4) yes
C(20) P C(1) B(5) 60.2(4) yes
C(20) P C(14) C(15) -34.7(5) yes
C(14) P C(20) C(25) 65.2(4) yes
